data_4105213
loop_
_publ_author_name
'KaKing Yan'
'Brianna M. Upton'
'Arkady Ellern'
'Aaron D. Sadow'

_publ_contact_author_address
;1605 Gilman Hall
Department of Chemistry
Iowa State University
Ames IA 50011
;
_publ_contact_author_email sadow@iastate.edu
_publ_contact_author_name 'Aaron D. Sadow'
_publ_contact_author_phone 5152948069
_publ_section_title
;
 Lewis Acid-Mediated \b-Hydride Abstraction Reactions of Divalent
 M(C(SiHMe2)3)2THF2(M = Ca, Yb)
;
_journal_name_full 'Journal of the American Chemical Society'
_journal_page_first 15110
_journal_page_last 15111
_journal_paper_doi 10.1021/ja9070865
_journal_volume 131
_journal_year 2009
_chemical_formula_sum 'C33 H38 B F15 O2 Si3 Yb'
_chemical_formula_weight 1019.75
_chemical_name_systematic
; 
 ? 
;
_space_group_IT_number 14
_symmetry_cell_setting monoclinic
_symmetry_space_group_name_Hall '-P 2yn'
_symmetry_space_group_name_H-M 'P 1 21/n 1'
_atom_sites_solution_hydrogens geom
_atom_sites_solution_primary direct
_atom_sites_solution_secondary difmap
_audit_creation_method SHELXL-97
_cell_angle_alpha 90.00
_cell_angle_beta 97.0320(10)
_cell_angle_gamma 90.00
_cell_formula_units_Z 4
_cell_length_a 11.0583(7)
_cell_length_b 23.1942(14)
_cell_length_c 15.3710(9)
_cell_measurement_reflns_used 9832
_cell_measurement_temperature 123(2)
_cell_measurement_theta_max 26.45
_cell_measurement_theta_min 2.32
_cell_volume 3912.8(4)
_computing_cell_refinement 'Bruker SAINT'
_computing_data_collection 'Bruker APEX2'
_computing_data_reduction 'Bruker SAINT'
_computing_molecular_graphics 'Bruker SHELXTL'
_computing_publication_material 'Bruker SHELXTL'
_computing_structure_refinement 'SHELXL-97 (Sheldrick, 2008)'
_computing_structure_solution 'SHELXS-97 (Sheldrick, 2008)'
_diffrn_ambient_temperature 123(2)
_diffrn_measured_fraction_theta_full 1.000
_diffrn_measured_fraction_theta_max 1.000
_diffrn_measurement_device_type 'Bruker APEX-II CCD'
_diffrn_measurement_method '\f and \w scans'
_diffrn_radiation_monochromator graphite
_diffrn_radiation_source 'fine-focus sealed tube'
_diffrn_radiation_type MoK\a
_diffrn_radiation_wavelength 0.71073
_diffrn_reflns_av_R_equivalents 0.0269
_diffrn_reflns_av_sigmaI/netI 0.0220
_diffrn_reflns_limit_h_max 13
_diffrn_reflns_limit_h_min -13
_diffrn_reflns_limit_k_max 29
_diffrn_reflns_limit_k_min -28
_diffrn_reflns_limit_l_max 19
_diffrn_reflns_limit_l_min -19
_diffrn_reflns_number 34431
_diffrn_reflns_theta_full 26.45
_diffrn_reflns_theta_max 26.45
_diffrn_reflns_theta_min 1.60
_exptl_absorpt_coefficient_mu 2.584
_exptl_absorpt_correction_T_max 0.6979
_exptl_absorpt_correction_T_min 0.5111
_exptl_absorpt_correction_type multi-scan
_exptl_absorpt_process_details 'BRUKER SADABS'
_exptl_crystal_colour yellow
_exptl_crystal_density_diffrn 1.731
_exptl_crystal_description block
_exptl_crystal_F_000 2016
_exptl_crystal_size_max 0.30
_exptl_crystal_size_mid 0.30
_exptl_crystal_size_min 0.15
_refine_diff_density_max 1.310
_refine_diff_density_min -0.389
_refine_diff_density_rms 0.074
_refine_ls_extinction_method none
_refine_ls_goodness_of_fit_ref 1.032
_refine_ls_hydrogen_treatment mixed
_refine_ls_matrix_type full
_refine_ls_number_parameters 514
_refine_ls_number_reflns 8062
_refine_ls_number_restraints 14
_refine_ls_restrained_S_all 1.039
_refine_ls_R_factor_all 0.0262
_refine_ls_R_factor_gt 0.0215
_refine_ls_shift/su_max 0.035
_refine_ls_shift/su_mean 0.001
_refine_ls_structure_factor_coef Fsqd
_refine_ls_weighting_details 'calc w=1/[\s^2^(Fo^2^)+(0.0271P)^2^+3.5421P] where P=(Fo^2^+2Fc^2^)/3'
_refine_ls_weighting_scheme calc
_refine_ls_wR_factor_gt 0.0526
_refine_ls_wR_factor_ref 0.0549
_reflns_number_gt 7231
_reflns_number_total 8062
_reflns_threshold_expression >2sigma(I)
_cod_data_source_file ja9070865_si_007.cif
_cod_data_source_block YbC(SiHMe2)3HB(C6F5)3THF2
_cod_database_code 4105213

loop_
_symmetry_equiv_pos_as_xyz
'x, y, z'
'-x+1/2, y+1/2, -z+1/2'
'-x, -y, -z'
'x-1/2, -y-1/2, z-1/2'

loop_
_atom_site_label
_atom_site_type_symbol
_atom_site_fract_x
_atom_site_fract_y
_atom_site_fract_z
_atom_site_U_iso_or_equiv
_atom_site_adp_type
_atom_site_occupancy
_atom_site_symmetry_multiplicity
_atom_site_calc_flag
_atom_site_refinement_flags
Yb1 Yb 0.697185(9) 0.134380(4) 0.801676(6) 0.01859(4) Uani 1 1 d .
B1 B 0.7242(2) -0.00981(12) 0.74809(18) 0.0202(5) Uani 1 1 d .
H1B H 0.735(2) 0.0400(12) 0.7471(18) 0.024 Uiso 1 1 d .
C1 C 0.7249(2) -0.04505(11) 0.58179(17) 0.0276(6) Uani 1 1 d .
C2 C 0.7819(3) -0.06006(12) 0.50936(17) 0.0327(6) Uani 1 1 d .
C3 C 0.9063(3) -0.06143(12) 0.51679(19) 0.0346(7) Uani 1 1 d .
C4 C 0.9729(3) -0.04633(12) 0.59437(19) 0.0309(6) Uani 1 1 d .
C5 C 0.9133(2) -0.03112(11) 0.66486(17) 0.0260(5) Uani 1 1 d .
C6 C 0.7873(2) -0.03074(10) 0.66299(16) 0.0232(5) Uani 1 1 d .
C7 C 0.8445(2) -0.08670(11) 0.85875(17) 0.0270(5) Uani 1 1 d .
C8 C 0.8947(3) -0.10518(12) 0.9410(2) 0.0328(6) Uani 1 1 d .
C9 C 0.8972(3) -0.06896(13) 1.01199(18) 0.0330(6) Uani 1 1 d .
C10 C 0.8482(2) -0.01448(12) 1.00034(17) 0.0291(6) Uani 1 1 d .
C11 C 0.7983(2) 0.00139(11) 0.91721(16) 0.0232(5) Uani 1 1 d .
C12 C 0.7932(2) -0.03242(11) 0.84257(16) 0.0214(5) Uani 1 1 d .
C13 C 0.4900(2) 0.01178(10) 0.76298(16) 0.0213(5) Uani 1 1 d .
C14 C 0.3696(2) -0.00176(11) 0.76774(16) 0.0235(5) Uani 1 1 d .
C15 C 0.3325(2) -0.05803(11) 0.75562(16) 0.0244(5) Uani 1 1 d .
C16 C 0.4173(2) -0.09862(11) 0.73807(16) 0.0247(5) Uani 1 1 d .
C17 C 0.5369(2) -0.08276(11) 0.73456(16) 0.0239(5) Uani 1 1 d .
C18 C 0.5800(2) -0.02683(10) 0.74668(15) 0.0203(5) Uani 1 1 d .
C19 C 0.9586(3) 0.13245(14) 0.7112(2) 0.0378(7) Uani 1 1 d .
H19A H 0.9147 0.1300 0.6512 0.045 Uiso 1 1 calc R
H19B H 0.9714 0.0929 0.7348 0.045 Uiso 1 1 calc R
C20 C 1.0765(3) 0.16220(17) 0.7102(3) 0.0658(11) Uani 1 1 d U
H20A H 1.1445 0.1345 0.7224 0.079 Uiso 1 1 calc R
H20B H 1.0811 0.1798 0.6520 0.079 Uiso 1 1 calc R
C21 C 1.0848(3) 0.20669(14) 0.7776(3) 0.0552(9) Uani 1 1 d U
H21A H 1.1236 0.2419 0.7574 0.066 Uiso 1 1 calc R
H21B H 1.1333 0.1929 0.8320 0.066 Uiso 1 1 calc R
C22 C 0.9572(3) 0.21861(13) 0.7930(2) 0.0390(7) Uani 1 1 d .
H22A H 0.9530 0.2273 0.8556 0.047 Uiso 1 1 calc R
H22B H 0.9241 0.2518 0.7572 0.047 Uiso 1 1 calc R
C23 C 0.5949(4) 0.10400(15) 0.58275(19) 0.0498(9) Uani 1 1 d .
H23A H 0.5049 0.1047 0.5787 0.060 Uiso 1 1 calc R
H23B H 0.6238 0.0647 0.5998 0.060 Uiso 1 1 calc R
C24 C 0.6350(6) 0.1205(2) 0.4989(3) 0.1000(17) Uani 1 1 d U
H24A H 0.7014 0.0946 0.4852 0.120 Uiso 1 1 calc R
H24B H 0.5665 0.1171 0.4514 0.120 Uiso 1 1 calc R
C25 C 0.6774(6) 0.1787(2) 0.5058(2) 0.0962(16) Uani 1 1 d U
H25A H 0.6260 0.2036 0.4640 0.115 Uiso 1 1 calc R
H25B H 0.7625 0.1810 0.4922 0.115 Uiso 1 1 calc R
C26 C 0.6700(3) 0.19777(14) 0.59791(19) 0.0424(8) Uani 1 1 d .
H26A H 0.7473 0.2161 0.6231 0.051 Uiso 1 1 calc R
H26B H 0.6027 0.2257 0.6000 0.051 Uiso 1 1 calc R
C27 C 0.5705(2) 0.18680(10) 0.90895(16) 0.0209(5) Uani 1 1 d .
C28 C 0.7457(3) 0.16912(13) 1.08358(18) 0.0348(6) Uani 1 1 d .
H28A H 0.6955 0.1870 1.1245 0.052 Uiso 1 1 calc R
H28B H 0.8321 0.1737 1.1059 0.052 Uiso 1 1 calc R
H28C H 0.7261 0.1280 1.0778 0.052 Uiso 1 1 calc R
C29 C 0.7589(3) 0.28224(13) 0.9867(2) 0.0444(8) Uani 1 1 d .
H29A H 0.7520 0.3004 0.9287 0.067 Uiso 1 1 calc R
H29B H 0.8433 0.2851 1.0146 0.067 Uiso 1 1 calc R
H29C H 0.7049 0.3019 1.0231 0.067 Uiso 1 1 calc R
C30 C 0.4732(4) 0.31089(13) 0.8472(2) 0.0504(9) Uani 1 1 d .
H30A H 0.3987 0.3083 0.8755 0.076 Uiso 1 1 calc R
H30B H 0.4569 0.3334 0.7930 0.076 Uiso 1 1 calc R
H30C H 0.5372 0.3298 0.8868 0.076 Uiso 1 1 calc R
C31 C 0.4072(3) 0.20752(14) 0.73382(19) 0.0381(7) Uani 1 1 d .
H31A H 0.4365 0.1710 0.7120 0.057 Uiso 1 1 calc R
H31B H 0.3931 0.2352 0.6854 0.057 Uiso 1 1 calc R
H31C H 0.3309 0.2009 0.7586 0.057 Uiso 1 1 calc R
C32 C 0.4768(3) 0.07796(12) 1.00039(19) 0.0339(6) Uani 1 1 d .
H32A H 0.4792 0.0528 0.9494 0.051 Uiso 1 1 calc R
H32B H 0.4108 0.0656 1.0332 0.051 Uiso 1 1 calc R
H32C H 0.5547 0.0755 1.0382 0.051 Uiso 1 1 calc R
C33 C 0.4116(3) 0.19500(14) 1.0621(2) 0.0426(8) Uani 1 1 d .
H33A H 0.4800 0.1923 1.1089 0.064 Uiso 1 1 calc R
H33B H 0.3386 0.1783 1.0824 0.064 Uiso 1 1 calc R
H33C H 0.3965 0.2356 1.0466 0.064 Uiso 1 1 calc R
F1 F 0.98422(14) -0.01564(7) 0.73862(10) 0.0336(4) Uani 1 1 d .
F16 F 0.60206(15) -0.04332(8) 0.56823(10) 0.0368(4) Uani 1 1 d .
F17 F 0.71550(18) -0.07317(8) 0.43275(11) 0.0479(5) Uani 1 1 d .
F18 F 0.96342(18) -0.07711(8) 0.44792(11) 0.0486(5) Uani 1 1 d .
F19 F 1.09507(15) -0.04616(8) 0.60014(11) 0.0428(4) Uani 1 1 d .
F20 F 0.84870(17) -0.12453(7) 0.79320(12) 0.0404(4) Uani 1 1 d .
F21 F 0.94242(17) -0.15849(8) 0.95208(12) 0.0463(5) Uani 1 1 d .
F22 F 0.94818(18) -0.08605(8) 1.09156(12) 0.0492(5) Uani 1 1 d .
F23 F 0.84897(17) 0.02157(8) 1.06823(10) 0.0415(4) Uani 1 1 d .
F24 F 0.75040(15) 0.05624(6) 0.91103(9) 0.0298(3) Uani 1 1 d .
F25 F 0.51863(13) 0.06926(6) 0.77529(10) 0.0286(3) Uani 1 1 d .
F26 F 0.28939(13) 0.03914(7) 0.78416(11) 0.0346(4) Uani 1 1 d .
F27 F 0.21770(13) -0.07327(7) 0.76138(10) 0.0325(4) Uani 1 1 d .
F28 F 0.38195(15) -0.15368(7) 0.72341(11) 0.0343(4) Uani 1 1 d .
F29 F 0.61335(15) -0.12513(6) 0.71662(11) 0.0340(4) Uani 1 1 d .
O1 O 0.88945(16) 0.16650(8) 0.76709(12) 0.0290(4) Uani 1 1 d .
O2 O 0.64740(17) 0.14577(8) 0.64565(12) 0.0268(4) Uani 1 1 d .
Si1 Si 0.71427(7) 0.20452(3) 0.97454(4) 0.02392(15) Uani 1 1 d .
H1S H 0.815(2) 0.1790(12) 0.9258(18) 0.029 Uiso 1 1 d .
Si2 Si 0.52414(7) 0.23713(3) 0.82071(5) 0.02569(15) Uani 1 1 d .
H2S H 0.634(3) 0.2416(12) 0.7753(19) 0.031 Uiso 1 1 d .
Si3 Si 0.44967(7) 0.15413(3) 0.96283(5) 0.02577(15) Uani 1 1 d .
H3S H 0.340(3) 0.1543(13) 0.9038(19) 0.031 Uiso 1 1 d .

loop_
_atom_site_aniso_label
_atom_site_aniso_U_11
_atom_site_aniso_U_22
_atom_site_aniso_U_33
_atom_site_aniso_U_23
_atom_site_aniso_U_13
_atom_site_aniso_U_12
Yb1 0.02048(6) 0.01858(6) 0.01744(6) -0.00104(4) 0.00526(4) -0.00110(4)
B1 0.0226(14) 0.0193(13) 0.0192(13) -0.0015(10) 0.0046(10) 0.0020(10)
C1 0.0341(15) 0.0243(13) 0.0257(13) -0.0017(10) 0.0084(11) -0.0025(11)
C2 0.0507(18) 0.0261(14) 0.0226(13) -0.0050(11) 0.0098(12) -0.0043(12)
C3 0.0534(19) 0.0238(13) 0.0314(15) 0.0005(11) 0.0253(13) 0.0069(12)
C4 0.0336(15) 0.0271(14) 0.0353(15) 0.0080(11) 0.0169(12) 0.0099(11)
C5 0.0313(14) 0.0223(13) 0.0262(13) 0.0034(10) 0.0101(11) 0.0050(10)
C6 0.0309(13) 0.0175(12) 0.0225(12) 0.0003(10) 0.0080(10) 0.0026(10)
C7 0.0248(13) 0.0266(14) 0.0304(14) -0.0003(11) 0.0067(11) 0.0014(10)
C8 0.0299(14) 0.0246(14) 0.0440(17) 0.0122(12) 0.0049(12) 0.0058(11)
C9 0.0311(14) 0.0381(16) 0.0282(14) 0.0110(12) -0.0032(11) -0.0005(12)
C10 0.0317(14) 0.0319(14) 0.0239(13) 0.0013(11) 0.0035(11) -0.0056(11)
C11 0.0233(12) 0.0209(12) 0.0260(13) 0.0027(10) 0.0053(10) 0.0011(10)
C12 0.0184(12) 0.0238(12) 0.0231(12) 0.0011(10) 0.0070(9) -0.0014(9)
C13 0.0256(13) 0.0175(11) 0.0204(12) -0.0018(9) 0.0012(10) -0.0012(9)
C14 0.0225(12) 0.0248(13) 0.0233(12) 0.0010(10) 0.0029(10) 0.0026(10)
C15 0.0223(13) 0.0311(14) 0.0192(12) 0.0030(10) -0.0002(10) -0.0043(10)
C16 0.0351(14) 0.0209(12) 0.0178(12) 0.0011(10) 0.0022(10) -0.0073(11)
C17 0.0303(13) 0.0220(12) 0.0204(12) -0.0019(10) 0.0065(10) 0.0029(10)
C18 0.0234(12) 0.0224(12) 0.0151(11) 0.0000(9) 0.0025(9) 0.0009(9)
C19 0.0276(15) 0.0509(19) 0.0371(16) -0.0174(14) 0.0123(12) -0.0024(13)
C20 0.0413(18) 0.057(2) 0.106(3) -0.030(2) 0.0399(19) -0.0147(16)
C21 0.0310(16) 0.0349(16) 0.100(3) -0.0104(17) 0.0099(17) -0.0041(13)
C22 0.0366(16) 0.0355(16) 0.0482(18) -0.0107(14) 0.0185(14) -0.0149(13)
C23 0.079(3) 0.0417(18) 0.0249(15) -0.0033(13) -0.0088(15) -0.0153(17)
C24 0.155(4) 0.115(3) 0.036(2) -0.028(2) 0.031(2) -0.078(3)
C25 0.158(4) 0.106(3) 0.0281(18) -0.005(2) 0.026(2) -0.068(3)
C26 0.061(2) 0.0381(17) 0.0285(15) 0.0099(13) 0.0085(14) -0.0140(15)
C27 0.0246(12) 0.0165(11) 0.0221(12) 0.0011(9) 0.0051(10) 0.0007(9)
C28 0.0417(16) 0.0378(16) 0.0240(14) 0.0010(12) 0.0010(12) -0.0015(13)
C29 0.060(2) 0.0336(16) 0.0381(17) -0.0040(13) 0.0008(15) -0.0191(15)
C30 0.075(2) 0.0257(16) 0.052(2) 0.0064(14) 0.0150(18) 0.0175(16)
C31 0.0307(15) 0.0488(18) 0.0335(15) 0.0061(13) -0.0012(12) 0.0083(13)
C32 0.0431(17) 0.0257(14) 0.0353(15) 0.0030(12) 0.0141(13) -0.0058(12)
C33 0.0448(18) 0.0392(17) 0.0492(19) -0.0032(14) 0.0269(15) 0.0022(14)
F1 0.0248(8) 0.0469(10) 0.0297(8) 0.0029(7) 0.0063(6) 0.0044(7)
F16 0.0348(9) 0.0514(10) 0.0245(8) -0.0071(7) 0.0044(7) -0.0086(8)
F17 0.0675(13) 0.0542(11) 0.0236(8) -0.0124(8) 0.0121(8) -0.0120(10)
F18 0.0708(13) 0.0454(11) 0.0367(10) -0.0036(8) 0.0353(9) 0.0069(9)
F19 0.0360(9) 0.0549(11) 0.0420(10) 0.0136(8) 0.0231(8) 0.0170(8)
F20 0.0510(11) 0.0297(9) 0.0413(10) -0.0020(7) 0.0084(8) 0.0122(8)
F21 0.0501(11) 0.0329(9) 0.0548(11) 0.0137(8) 0.0015(9) 0.0163(8)
F22 0.0578(12) 0.0507(11) 0.0349(10) 0.0182(8) -0.0113(8) 0.0043(9)
F23 0.0598(11) 0.0426(10) 0.0210(8) -0.0014(7) -0.0001(7) -0.0007(8)
F24 0.0428(9) 0.0256(8) 0.0208(7) -0.0008(6) 0.0036(6) 0.0074(7)
F25 0.0236(7) 0.0196(7) 0.0436(9) -0.0052(6) 0.0083(7) -0.0006(6)
F26 0.0215(8) 0.0311(8) 0.0518(10) -0.0015(7) 0.0075(7) 0.0040(6)
F27 0.0229(8) 0.0367(9) 0.0374(9) 0.0037(7) 0.0011(6) -0.0086(6)
F28 0.0428(9) 0.0229(8) 0.0376(9) -0.0036(7) 0.0073(7) -0.0110(7)
F29 0.0382(9) 0.0220(8) 0.0443(10) -0.0046(7) 0.0151(8) 0.0025(6)
O1 0.0253(9) 0.0339(10) 0.0294(10) -0.0085(8) 0.0101(8) -0.0057(8)
O2 0.0331(10) 0.0263(9) 0.0209(9) 0.0020(7) 0.0028(8) -0.0052(8)
Si1 0.0288(4) 0.0244(4) 0.0191(3) -0.0031(3) 0.0050(3) -0.0052(3)
Si2 0.0298(4) 0.0217(3) 0.0264(4) 0.0039(3) 0.0065(3) 0.0055(3)
Si3 0.0247(4) 0.0239(3) 0.0304(4) 0.0013(3) 0.0099(3) -0.0007(3)

loop_
_atom_type_symbol
_atom_type_description
_atom_type_scat_dispersion_real
_atom_type_scat_dispersion_imag
_atom_type_scat_source
C C 0.0033 0.0016 'International Tables Vol C Tables 4.2.6.8 and 6.1.1.4'
H H 0.0000 0.0000 'International Tables Vol C Tables 4.2.6.8 and 6.1.1.4'
B B 0.0013 0.0007 'International Tables Vol C Tables 4.2.6.8 and 6.1.1.4'
O O 0.0106 0.0060 'International Tables Vol C Tables 4.2.6.8 and 6.1.1.4'
F F 0.0171 0.0103 'International Tables Vol C Tables 4.2.6.8 and 6.1.1.4'
Si Si 0.0817 0.0704 'International Tables Vol C Tables 4.2.6.8 and 6.1.1.4'
Yb Yb -0.3850 5.5486 'International Tables Vol C Tables 4.2.6.8 and 6.1.1.4'

loop_
_geom_angle_atom_site_label_1
_geom_angle_atom_site_label_2
_geom_angle_atom_site_label_3
_geom_angle
O1 Yb1 O2 81.05(6)
O1 Yb1 F25 150.66(5)
O2 Yb1 F25 79.84(6)
O1 Yb1 F24 103.60(6)
O2 Yb1 F24 139.24(5)
F25 Yb1 F24 77.58(5)
O1 Yb1 C27 124.30(7)
O2 Yb1 C27 120.42(7)
F25 Yb1 C27 84.74(6)
F24 Yb1 C27 90.77(6)
O1 Yb1 Si2 111.15(5)
O2 Yb1 Si2 86.62(5)
F25 Yb1 Si2 89.73(4)
F24 Yb1 Si2 126.46(4)
C27 Yb1 Si2 35.89(5)
O1 Yb1 Si1 93.72(4)
O2 Yb1 Si1 141.08(5)
F25 Yb1 Si1 115.05(4)
F24 Yb1 Si1 79.58(4)
C27 Yb1 Si1 35.93(6)
Si2 Yb1 Si1 59.22(2)
O1 Yb1 H1B 90.5(6)
O2 Yb1 H1B 77.3(6)
F25 Yb1 H1B 63.6(6)
F24 Yb1 H1B 62.3(6)
C27 Yb1 H1B 141.3(7)
Si2 Yb1 H1B 150.7(6)
Si1 Yb1 H1B 141.6(6)
O1 Yb1 H1S 68.4(7)
O2 Yb1 H1S 141.1(7)
F25 Yb1 H1S 137.1(7)
F24 Yb1 H1S 73.6(7)
C27 Yb1 H1S 64.8(7)
Si2 Yb1 H1S 82.7(7)
Si1 Yb1 H1S 28.9(7)
H1B Yb1 H1S 124.7(9)
O1 Yb1 H2S 83.9(6)
O2 Yb1 H2S 73.5(6)
F25 Yb1 H2S 111.4(6)
F24 Yb1 H2S 146.8(6)
C27 Yb1 H2S 59.7(6)
Si2 Yb1 H2S 28.5(6)
Si1 Yb1 H2S 67.6(6)
H1B Yb1 H2S 150.8(9)
H1S Yb1 H2S 79.7(9)
C6 B1 C18 115.4(2)
C6 B1 C12 114.6(2)
C18 B1 C12 106.31(19)
C6 B1 H1B 103.4(14)
C18 B1 H1B 109.8(13)
C12 B1 H1B 107.0(13)
F16 C1 C2 115.5(2)
F16 C1 C6 120.7(2)
C2 C1 C6 123.7(3)
F17 C2 C3 120.3(2)
F17 C2 C1 120.4(3)
C3 C2 C1 119.3(3)
F18 C3 C2 120.3(3)
F18 C3 C4 120.0(3)
C2 C3 C4 119.7(2)
F19 C4 C3 119.2(2)
F19 C4 C5 121.3(3)
C3 C4 C5 119.4(3)
F1 C5 C4 116.4(2)
F1 C5 C6 119.6(2)
C4 C5 C6 124.0(3)
C1 C6 C5 113.8(2)
C1 C6 B1 125.3(2)
C5 C6 B1 120.8(2)
F20 C7 C8 115.9(2)
F20 C7 C12 120.6(2)
C8 C7 C12 123.5(2)
F21 C8 C9 119.5(2)
F21 C8 C7 120.4(3)
C9 C8 C7 120.1(2)
F22 C9 C8 120.5(3)
F22 C9 C10 120.3(3)
C8 C9 C10 119.2(2)
F23 C10 C9 120.5(2)
F23 C10 C11 121.4(2)
C9 C10 C11 118.1(3)
F24 C11 C10 114.7(2)
F24 C11 C12 119.3(2)
C10 C11 C12 126.0(2)
C11 C12 C7 113.0(2)
C11 C12 B1 121.3(2)
C7 C12 B1 125.6(2)
F25 C13 C14 114.8(2)
F25 C13 C18 119.5(2)
C14 C13 C18 125.6(2)
F26 C14 C15 120.2(2)
F26 C14 C13 120.9(2)
C15 C14 C13 118.9(2)
F27 C15 C14 121.0(2)
F27 C15 C16 120.6(2)
C14 C15 C16 118.5(2)
F28 C16 C15 119.3(2)
F28 C16 C17 120.4(2)
C15 C16 C17 120.2(2)
F29 C17 C16 116.2(2)
F29 C17 C18 119.7(2)
C16 C17 C18 124.0(2)
C13 C18 C17 112.7(2)
C13 C18 B1 124.1(2)
C17 C18 B1 123.0(2)
O1 C19 C20 106.4(2)
O1 C19 H19A 110.5
C20 C19 H19A 110.5
O1 C19 H19B 110.5
C20 C19 H19B 110.5
H19A C19 H19B 108.6
C21 C20 C19 107.6(3)
C21 C20 H20A 110.2
C19 C20 H20A 110.2
C21 C20 H20B 110.2
C19 C20 H20B 110.2
H20A C20 H20B 108.5
C20 C21 C22 105.4(3)
C20 C21 H21A 110.7
C22 C21 H21A 110.7
C20 C21 H21B 110.7
C22 C21 H21B 110.7
H21A C21 H21B 108.8
O1 C22 C21 105.7(2)
O1 C22 H22A 110.6
C21 C22 H22A 110.6
O1 C22 H22B 110.6
C21 C22 H22B 110.6
H22A C22 H22B 108.7
O2 C23 C24 106.0(3)
O2 C23 H23A 110.5
C24 C23 H23A 110.5
O2 C23 H23B 110.5
C24 C23 H23B 110.5
H23A C23 H23B 108.7
C25 C24 C23 108.3(3)
C25 C24 H24A 110.0
C23 C24 H24A 110.0
C25 C24 H24B 110.0
C23 C24 H24B 110.0
H24A C24 H24B 108.4
C24 C25 C26 107.1(3)
C24 C25 H25A 110.3
C26 C25 H25A 110.3
C24 C25 H25B 110.3
C26 C25 H25B 110.3
H25A C25 H25B 108.6
O2 C26 C25 105.4(3)
O2 C26 H26A 110.7
C25 C26 H26A 110.7
O2 C26 H26B 110.7
C25 C26 H26B 110.7
H26A C26 H26B 108.8
Si2 C27 Si3 116.83(13)
Si2 C27 Si1 114.58(13)
Si3 C27 Si1 118.77(13)
Si2 C27 Yb1 87.22(9)
Si3 C27 Yb1 125.27(11)
Si1 C27 Yb1 87.43(9)
Si1 C28 H28A 109.5
Si1 C28 H28B 109.5
H28A C28 H28B 109.5
Si1 C28 H28C 109.5
H28A C28 H28C 109.5
H28B C28 H28C 109.5
Si1 C29 H29A 109.5
Si1 C29 H29B 109.5
H29A C29 H29B 109.5
Si1 C29 H29C 109.5
H29A C29 H29C 109.5
H29B C29 H29C 109.5
Si2 C30 H30A 109.5
Si2 C30 H30B 109.5
H30A C30 H30B 109.5
Si2 C30 H30C 109.5
H30A C30 H30C 109.5
H30B C30 H30C 109.5
Si2 C31 H31A 109.5
Si2 C31 H31B 109.5
H31A C31 H31B 109.5
Si2 C31 H31C 109.5
H31A C31 H31C 109.5
H31B C31 H31C 109.5
Si3 C32 H32A 109.5
Si3 C32 H32B 109.5
H32A C32 H32B 109.5
Si3 C32 H32C 109.5
H32A C32 H32C 109.5
H32B C32 H32C 109.5
Si3 C33 H33A 109.5
Si3 C33 H33B 109.5
H33A C33 H33B 109.5
Si3 C33 H33C 109.5
H33A C33 H33C 109.5
H33B C33 H33C 109.5
C11 F24 Yb1 140.83(14)
C13 F25 Yb1 140.95(14)
C22 O1 C19 108.9(2)
C22 O1 Yb1 130.29(15)
C19 O1 Yb1 120.85(16)
C23 O2 C26 107.5(2)
C23 O2 Yb1 128.25(16)
C26 O2 Yb1 124.26(16)
C27 Si1 C28 116.94(13)
C27 Si1 C29 118.28(14)
C28 Si1 C29 108.51(14)
C27 Si1 Yb1 56.64(8)
C28 Si1 Yb1 121.69(10)
C29 Si1 Yb1 125.31(11)
C27 Si1 H1S 106.1(10)
C28 Si1 H1S 101.7(10)
C29 Si1 H1S 102.9(11)
Yb1 Si1 H1S 49.4(10)
C27 Si2 C30 119.54(14)
C27 Si2 C31 113.86(13)
C30 Si2 C31 106.98(16)
C27 Si2 Yb1 56.88(8)
C30 Si2 Yb1 159.41(13)
C31 Si2 Yb1 91.78(10)
C27 Si2 H2S 102.9(11)
C30 Si2 H2S 109.1(11)
C31 Si2 H2S 103.1(11)
Yb1 Si2 H2S 57.0(11)
C27 Si3 C32 115.73(12)
C27 Si3 C33 114.04(13)
C32 Si3 C33 105.54(14)
C27 Si3 H3S 108.9(12)
C32 Si3 H3S 107.0(12)
C33 Si3 H3S 104.9(12)

loop_
_geom_bond_atom_site_label_1
_geom_bond_atom_site_label_2
_geom_bond_distance
Yb1 O1 2.3737(17)
Yb1 O2 2.4086(18)
Yb1 F25 2.4797(14)
Yb1 F24 2.4928(14)
Yb1 C27 2.593(2)
Yb1 Si2 3.0925(7)
Yb1 Si1 3.1016(7)
Yb1 H1B 2.40(3)
Yb1 H1S 2.41(3)
Yb1 H2S 2.60(3)
B1 C6 1.630(4)
B1 C18 1.640(4)
B1 C12 1.642(4)
B1 H1B 1.16(3)
C1 F16 1.349(3)
C1 C2 1.389(4)
C1 C6 1.390(4)
C2 F17 1.344(3)
C2 C3 1.366(4)
C3 F18 1.348(3)
C3 C4 1.368(4)
C4 F19 1.343(3)
C4 C5 1.381(4)
C5 F1 1.346(3)
C5 C6 1.391(4)
C7 F20 1.341(3)
C7 C8 1.386(4)
C7 C12 1.391(4)
C8 F21 1.347(3)
C8 C9 1.374(4)
C9 F22 1.343(3)
C9 C10 1.378(4)
C10 F23 1.336(3)
C10 C11 1.378(4)
C11 F24 1.377(3)
C11 C12 1.385(3)
C13 F25 1.378(3)
C13 C14 1.379(3)
C13 C18 1.384(3)
C14 F26 1.343(3)
C14 C15 1.374(4)
C15 F27 1.331(3)
C15 C16 1.379(4)
C16 F28 1.347(3)
C16 C17 1.379(4)
C17 F29 1.347(3)
C17 C18 1.387(3)
C19 O1 1.452(3)
C19 C20 1.477(4)
C19 H19A 0.9900
C19 H19B 0.9900
C20 C21 1.458(5)
C20 H20A 0.9900
C20 H20B 0.9900
C21 C22 1.485(4)
C21 H21A 0.9900
C21 H21B 0.9900
C22 O1 1.452(3)
C22 H22A 0.9900
C22 H22B 0.9900
C23 O2 1.440(3)
C23 C24 1.464(5)
C23 H23A 0.9900
C23 H23B 0.9900
C24 C25 1.429(6)
C24 H24A 0.9900
C24 H24B 0.9900
C25 C26 1.495(5)
C25 H25A 0.9900
C25 H25B 0.9900
C26 O2 1.449(3)
C26 H26A 0.9900
C26 H26B 0.9900
C27 Si2 1.815(2)
C27 Si3 1.821(2)
C27 Si1 1.822(3)
C28 Si1 1.860(3)
C28 H28A 0.9800
C28 H28B 0.9800
C28 H28C 0.9800
C29 Si1 1.872(3)
C29 H29A 0.9800
C29 H29B 0.9800
C29 H29C 0.9800
C30 Si2 1.862(3)
C30 H30A 0.9800
C30 H30B 0.9800
C30 H30C 0.9800
C31 Si2 1.872(3)
C31 H31A 0.9800
C31 H31B 0.9800
C31 H31C 0.9800
C32 Si3 1.871(3)
C32 H32A 0.9800
C32 H32B 0.9800
C32 H32C 0.9800
C33 Si3 1.888(3)
C33 H33A 0.9800
C33 H33B 0.9800
C33 H33C 0.9800
Si1 H1S 1.53(3)
Si2 H2S 1.48(3)
Si3 H3S 1.42(3)
